data_1505628
loop_
_publ_author_name
'Vacas, Tatiana'
'Alvarez, Eleuterio'
'Chiara, Jose Luis'

_publ_section_title
;
 Phthalimides as exceptionally efficient single electron transfer
 acceptors in reductive coupling reactions promoted by samarium diiodide.
;
_journal_issue 26
_journal_name_full 'Organic letters'
_journal_page_first 5445
_journal_page_last 5448
_journal_paper_doi 10.1021/ol7023357
_journal_volume 9
_journal_year 2007
_chemical_formula_moiety 'C18 H14 N2 O4, H2 O'
_chemical_formula_sum 'C18 H16 N2 O5'
_chemical_formula_weight 340.33
_chemical_name_systematic
; 
 ? 
;
_space_group_IT_number 15
_symmetry_cell_setting monoclinic
_symmetry_space_group_name_Hall '-C 2yc'
_symmetry_space_group_name_H-M 'C 1 2/c 1'
_atom_sites_solution_hydrogens geom
_atom_sites_solution_primary direct
_atom_sites_solution_secondary difmap
_audit_creation_method SHELXL-97
_cell_angle_alpha 90.00
_cell_angle_beta 105.8510(10)
_cell_angle_gamma 90.00
_cell_formula_units_Z 8
_cell_length_a 15.6298(2)
_cell_length_b 7.53950(10)
_cell_length_c 26.9183(4)
_cell_measurement_reflns_used 9125
_cell_measurement_temperature 100(2)
_cell_measurement_theta_max 30.50
_cell_measurement_theta_min 2.71
_cell_volume 3051.46(7)
_computing_cell_refinement 'SAINT+ v. 7.06 a (Bruker AXS, 2003)'
_computing_data_collection 'APEX-W2K-NT v. 1.0 (Bruker AXS, 2004)'
_computing_data_reduction 'SAINT+ v. 7.06 a (Bruker AXS, 2001)'
_computing_molecular_graphics 'XP, SHELXTL v. 6.10 (Bruker, 2000)'
_computing_publication_material 'XCIF, SHELXTL v. 6.12 (Bruker, 2001)'
_computing_structure_refinement 'SHELXL-97 (Sheldrick, 1997)'
_computing_structure_solution 'SHELXS-97 (Sheldrick, 1990)'
_diffrn_ambient_temperature 100(2)
_diffrn_detector_area_resol_mean 8.26
_diffrn_measured_fraction_theta_full 0.981
_diffrn_measured_fraction_theta_max 0.981
_diffrn_measurement_device_type 'Bruker-Nonius X8kappa APEX II CCD system'
_diffrn_measurement_method '\w rotations with narrow frames'
_diffrn_radiation_monochromator graphite
_diffrn_radiation_source 'fine-focus sealed tube'
_diffrn_radiation_type MoK\a
_diffrn_radiation_wavelength 0.71073
_diffrn_reflns_av_R_equivalents 0.0173
_diffrn_reflns_av_sigmaI/netI 0.0169
_diffrn_reflns_limit_h_max 18
_diffrn_reflns_limit_h_min -22
_diffrn_reflns_limit_k_max 10
_diffrn_reflns_limit_k_min -10
_diffrn_reflns_limit_l_max 38
_diffrn_reflns_limit_l_min -36
_diffrn_reflns_number 15644
_diffrn_reflns_theta_full 30.50
_diffrn_reflns_theta_max 30.50
_diffrn_reflns_theta_min 3.02
_diffrn_standards_decay_% 'no decay'
_exptl_absorpt_coefficient_mu 0.110
_exptl_absorpt_correction_T_max 0.9720
_exptl_absorpt_correction_T_min 0.9564
_exptl_absorpt_correction_type multi-scan
_exptl_absorpt_process_details
; 
 SADABS: Area-Detector Absorption Correction. Bruker-AXS
 within v. 7.06 a (Bruker AXS, 2003).
;
_exptl_crystal_colour colourless
_exptl_crystal_density_diffrn 1.482
_exptl_crystal_density_method 'not measured'
_exptl_crystal_description prism
_exptl_crystal_F_000 1424
_exptl_crystal_size_max 0.41
_exptl_crystal_size_mid 0.33
_exptl_crystal_size_min 0.26
_refine_diff_density_max 0.477
_refine_diff_density_min -0.299
_refine_diff_density_rms 0.058
_refine_ls_extinction_method none
_refine_ls_goodness_of_fit_ref 1.049
_refine_ls_hydrogen_treatment mixed
_refine_ls_matrix_type full
_refine_ls_number_parameters 238
_refine_ls_number_reflns 4532
_refine_ls_number_restraints 4
_refine_ls_restrained_S_all 1.051
_refine_ls_R_factor_all 0.0413
_refine_ls_R_factor_gt 0.0382
_refine_ls_shift/su_max 0.000
_refine_ls_shift/su_mean 0.000
_refine_ls_structure_factor_coef Fsqd
_refine_ls_weighting_details 'calc w=1/[\s^2^(Fo^2^)+(0.0577P)^2^+2.6051P] where P=(Fo^2^+2Fc^2^)/3'
_refine_ls_weighting_scheme calc
_refine_ls_wR_factor_gt 0.1027
_refine_ls_wR_factor_ref 0.1056
_reflns_number_gt 4137
_reflns_number_total 4532
_reflns_threshold_expression >2sigma(I)
_cod_data_source_file ol7023357-file003.cif
_cod_data_source_block 2
_cod_depositor_comments
;
The following automatic conversions were performed:

'_symmetry_cell_setting' value 'Monoclinic' changed to 'monoclinic'
according to /home/saulius/struct/CIF-dictionaries/cif_core.dic
dictionary named 'cif_core.dic' version 2.4.1 from 2010-06-29.

Automatic conversion script
Id: cif_fix_values 1715 2011-07-08 13:25:40Z adriana 
;
_cod_original_sg_symbol_H-M C2/c
_cod_database_code 1505628

loop_
_symmetry_equiv_pos_as_xyz
'x, y, z'
'-x, y, -z+1/2'
'x+1/2, y+1/2, z'
'-x+1/2, y+1/2, -z+1/2'
'-x, -y, -z'
'x, -y, z-1/2'
'-x+1/2, -y+1/2, -z'
'x+1/2, -y+1/2, z-1/2'

loop_
_atom_site_label
_atom_site_type_symbol
_atom_site_fract_x
_atom_site_fract_y
_atom_site_fract_z
_atom_site_U_iso_or_equiv
_atom_site_adp_type
_atom_site_occupancy
_atom_site_symmetry_multiplicity
_atom_site_calc_flag
_atom_site_refinement_flags
O1 O 0.36096(5) 0.50903(9) -0.00885(3) 0.01347(14) Uani 1 1 d .
O2 O 0.27322(5) 0.59669(9) 0.13716(3) 0.01280(14) Uani 1 1 d D
H2O H 0.3065(9) 0.6937(17) 0.1354(5) 0.015 Uiso 1 1 d D
O3 O 0.00159(5) 0.41129(11) 0.08174(3) 0.01689(15) Uani 1 1 d .
O4 O 0.26257(4) 0.16201(9) 0.08210(3) 0.01264(14) Uani 1 1 d D
H4O H 0.2161(8) 0.1016(18) 0.0615(5) 0.015 Uiso 1 1 d D
N1 N 0.28512(5) 0.51981(11) 0.05365(3) 0.01099(15) Uani 1 1 d .
N2 N 0.14262(5) 0.36275(11) 0.07395(3) 0.01088(15) Uani 1 1 d .
C1 C 0.35703(6) 0.48829(12) 0.03621(4) 0.01094(17) Uani 1 1 d .
C2 C 0.29672(6) 0.46332(12) 0.10761(3) 0.01015(16) Uani 1 1 d .
C3 C 0.39418(6) 0.41156(12) 0.12338(3) 0.01139(17) Uani 1 1 d .
C4 C 0.44898(6) 0.36307(13) 0.17119(4) 0.01456(18) Uani 1 1 d .
H4 H 0.4271 0.3582 0.2008 0.017 Uiso 1 1 calc R
C5 C 0.53753(6) 0.32152(14) 0.17438(4) 0.01718(19) Uani 1 1 d .
H5 H 0.5760 0.2861 0.2067 0.021 Uiso 1 1 calc R
C6 C 0.57069(6) 0.33082(14) 0.13127(4) 0.01734(19) Uani 1 1 d .
H6 H 0.6309 0.3003 0.1345 0.021 Uiso 1 1 calc R
C7 C 0.51608(6) 0.38452(13) 0.08352(4) 0.01488(18) Uani 1 1 d .
H7 H 0.5381 0.3932 0.0540 0.018 Uiso 1 1 calc R
C8 C 0.42834(6) 0.42466(12) 0.08090(3) 0.01150(17) Uani 1 1 d .
C9 C 0.07953(6) 0.36783(12) 0.10023(4) 0.01171(17) Uani 1 1 d .
C10 C 0.23004(6) 0.30577(12) 0.10525(3) 0.00999(16) Uani 1 1 d .
C11 C 0.21105(6) 0.26028(12) 0.15606(3) 0.01101(16) Uani 1 1 d .
C12 C 0.26415(6) 0.17777(13) 0.19973(4) 0.01346(17) Uani 1 1 d .
H12 H 0.3225 0.1389 0.2010 0.016 Uiso 1 1 calc R
C13 C 0.22897(7) 0.15354(14) 0.24180(4) 0.01578(19) Uani 1 1 d .
H13 H 0.2643 0.0983 0.2722 0.019 Uiso 1 1 calc R
C14 C 0.14290(7) 0.20915(14) 0.23978(4) 0.01700(19) Uani 1 1 d .
H14 H 0.1214 0.1959 0.2693 0.020 Uiso 1 1 calc R
C15 C 0.08821(6) 0.28383(14) 0.19492(4) 0.01566(18) Uani 1 1 d .
H15 H 0.0289 0.3182 0.1929 0.019 Uiso 1 1 calc R
C16 C 0.12372(6) 0.30608(12) 0.15339(4) 0.01212(17) Uani 1 1 d .
C17 C 0.19777(6) 0.57650(12) 0.02280(4) 0.01213(17) Uani 1 1 d .
H17A H 0.1999 0.6042 -0.0128 0.015 Uiso 1 1 calc R
H17B H 0.1794 0.6849 0.0379 0.015 Uiso 1 1 calc R
C18 C 0.13105(6) 0.42832(13) 0.02170(3) 0.01239(17) Uani 1 1 d .
H18A H 0.0698 0.4737 0.0076 0.015 Uiso 1 1 calc R
H18B H 0.1406 0.3308 -0.0008 0.015 Uiso 1 1 calc R
O5 O 0.37100(5) 0.88387(10) 0.13197(3) 0.01705(15) Uani 1 1 d D
H5AW H 0.3393(10) 0.9788(18) 0.1196(6) 0.020 Uiso 1 1 d D
H5BW H 0.4149(9) 0.886(2) 0.1154(6) 0.020 Uiso 1 1 d D

loop_
_atom_site_aniso_label
_atom_site_aniso_U_11
_atom_site_aniso_U_22
_atom_site_aniso_U_33
_atom_site_aniso_U_23
_atom_site_aniso_U_13
_atom_site_aniso_U_12
O1 0.0156(3) 0.0159(3) 0.0103(3) 0.0007(2) 0.0059(2) -0.0012(2)
O2 0.0146(3) 0.0131(3) 0.0122(3) -0.0023(2) 0.0063(2) -0.0001(2)
O3 0.0104(3) 0.0245(4) 0.0159(3) 0.0056(3) 0.0038(2) 0.0036(3)
O4 0.0122(3) 0.0133(3) 0.0121(3) -0.0022(2) 0.0028(2) 0.0019(2)
N1 0.0106(3) 0.0143(4) 0.0085(3) 0.0021(3) 0.0033(3) 0.0013(3)
N2 0.0085(3) 0.0149(4) 0.0089(3) 0.0027(3) 0.0018(3) 0.0015(3)
C1 0.0120(4) 0.0104(4) 0.0113(4) -0.0004(3) 0.0045(3) -0.0012(3)
C2 0.0103(4) 0.0128(4) 0.0077(4) 0.0004(3) 0.0029(3) 0.0008(3)
C3 0.0097(4) 0.0133(4) 0.0112(4) -0.0006(3) 0.0030(3) 0.0000(3)
C4 0.0123(4) 0.0198(4) 0.0110(4) 0.0004(3) 0.0024(3) 0.0003(3)
C5 0.0120(4) 0.0224(5) 0.0151(4) 0.0011(4) 0.0003(3) 0.0017(3)
C6 0.0106(4) 0.0217(5) 0.0194(5) -0.0003(4) 0.0036(3) 0.0016(3)
C7 0.0117(4) 0.0180(4) 0.0163(4) -0.0012(3) 0.0061(3) 0.0000(3)
C8 0.0107(4) 0.0131(4) 0.0109(4) -0.0005(3) 0.0032(3) -0.0002(3)
C9 0.0112(4) 0.0126(4) 0.0116(4) 0.0016(3) 0.0036(3) 0.0004(3)
C10 0.0094(4) 0.0120(4) 0.0084(4) 0.0008(3) 0.0023(3) 0.0018(3)
C11 0.0116(4) 0.0125(4) 0.0090(4) 0.0006(3) 0.0029(3) -0.0004(3)
C12 0.0127(4) 0.0161(4) 0.0111(4) 0.0017(3) 0.0024(3) 0.0006(3)
C13 0.0173(4) 0.0189(4) 0.0104(4) 0.0033(3) 0.0024(3) -0.0008(3)
C14 0.0175(4) 0.0235(5) 0.0113(4) 0.0028(3) 0.0060(3) -0.0016(4)
C15 0.0135(4) 0.0211(5) 0.0135(4) 0.0021(3) 0.0057(3) 0.0007(3)
C16 0.0120(4) 0.0137(4) 0.0107(4) 0.0016(3) 0.0032(3) 0.0001(3)
C17 0.0115(4) 0.0140(4) 0.0109(4) 0.0032(3) 0.0032(3) 0.0024(3)
C18 0.0113(4) 0.0165(4) 0.0089(4) 0.0032(3) 0.0018(3) 0.0005(3)
O5 0.0149(3) 0.0162(3) 0.0221(4) 0.0045(3) 0.0086(3) 0.0024(3)

loop_
_atom_type_symbol
_atom_type_description
_atom_type_scat_dispersion_real
_atom_type_scat_dispersion_imag
_atom_type_scat_source
C C 0.0033 0.0016 'International Tables Vol C Tables 4.2.6.8 and 6.1.1.4'
H H 0.0000 0.0000 'International Tables Vol C Tables 4.2.6.8 and 6.1.1.4'
N N 0.0061 0.0033 'International Tables Vol C Tables 4.2.6.8 and 6.1.1.4'
O O 0.0106 0.0060 'International Tables Vol C Tables 4.2.6.8 and 6.1.1.4'

loop_
_geom_angle_atom_site_label_1
_geom_angle_atom_site_label_2
_geom_angle_atom_site_label_3
_geom_angle
C2 O2 H2O 107.9(9)
C10 O4 H4O 109.3(9)
C1 N1 C17 126.35(8)
C1 N1 C2 113.61(7)
C17 N1 C2 119.35(7)
C9 N2 C18 125.17(8)
C9 N2 C10 113.87(7)
C18 N2 C10 120.50(7)
O1 C1 N1 125.81(9)
O1 C1 C8 127.48(8)
N1 C1 C8 106.72(8)
O2 C2 N1 111.90(7)
O2 C2 C3 115.30(7)
N1 C2 C3 101.18(7)
O2 C2 C10 107.07(7)
N1 C2 C10 106.06(7)
C3 C2 C10 114.94(7)
C4 C3 C8 120.21(8)
C4 C3 C2 130.29(8)
C8 C3 C2 109.46(8)
C3 C4 C5 117.80(9)
C3 C4 H4 121.1
C5 C4 H4 121.1
C6 C5 C4 121.57(9)
C6 C5 H5 119.2
C4 C5 H5 119.2
C7 C6 C5 120.53(9)
C7 C6 H6 119.7
C5 C6 H6 119.7
C8 C7 C6 117.25(9)
C8 C7 H7 121.4
C6 C7 H7 121.4
C7 C8 C3 122.59(9)
C7 C8 C1 128.83(8)
C3 C8 C1 108.57(8)
O3 C9 N2 125.17(9)
O3 C9 C16 128.56(8)
N2 C9 C16 106.24(8)
O4 C10 N2 111.35(7)
O4 C10 C11 114.04(7)
N2 C10 C11 101.79(7)
O4 C10 C2 106.46(7)
N2 C10 C2 107.87(7)
C11 C10 C2 115.22(7)
C12 C11 C16 120.44(8)
C12 C11 C10 130.30(8)
C16 C11 C10 109.17(8)
C11 C12 C13 117.90(9)
C11 C12 H12 121.1
C13 C12 H12 121.1
C14 C13 C12 121.12(9)
C14 C13 H13 119.4
C12 C13 H13 119.4
C15 C14 C13 120.78(9)
C15 C14 H14 119.6
C13 C14 H14 119.6
C16 C15 C14 117.47(9)
C16 C15 H15 121.3
C14 C15 H15 121.3
C15 C16 C11 122.10(9)
C15 C16 C9 129.18(8)
C11 C16 C9 108.63(8)
N1 C17 C18 109.05(7)
N1 C17 H17A 109.9
C18 C17 H17A 109.9
N1 C17 H17B 109.9
C18 C17 H17B 109.9
H17A C17 H17B 108.3
N2 C18 C17 109.07(7)
N2 C18 H18A 109.9
C17 C18 H18A 109.9
N2 C18 H18B 109.9
C17 C18 H18B 109.9
H18A C18 H18B 108.3
H5AW O5 H5BW 102.6(13)

loop_
_geom_bond_atom_site_label_1
_geom_bond_atom_site_label_2
_geom_bond_distance
O1 C1 1.2409(11)
O2 C2 1.3924(11)
O2 H2O 0.906(12)
O3 C9 1.2280(11)
O4 C10 1.4125(11)
O4 H4O 0.907(12)
N1 C1 1.3522(11)
N1 C17 1.4550(11)
N1 C2 1.4764(11)
N2 C9 1.3620(11)
N2 C18 1.4549(11)
N2 C10 1.4602(11)
C1 C8 1.4790(13)
C2 C3 1.5165(12)
C2 C10 1.5701(13)
C3 C4 1.3860(13)
C3 C8 1.3914(12)
C4 C5 1.3985(13)
C4 H4 0.9500
C5 C6 1.3959(14)
C5 H5 0.9500
C6 C7 1.3947(14)
C6 H6 0.9500
C7 C8 1.3872(12)
C7 H7 0.9500
C9 C16 1.4838(13)
C10 C11 1.5158(12)
C11 C12 1.3874(12)
C11 C16 1.3907(12)
C12 C13 1.3994(13)
C12 H12 0.9500
C13 C14 1.3958(14)
C13 H13 0.9500
C14 C15 1.3935(13)
C14 H14 0.9500
C15 C16 1.3876(12)
C15 H15 0.9500
C17 C18 1.5230(13)
C17 H17A 0.9900
C17 H17B 0.9900
C18 H18A 0.9900
C18 H18B 0.9900
O5 H5AW 0.883(13)
O5 H5BW 0.914(12)

loop_
_geom_hbond_atom_site_label_D
_geom_hbond_atom_site_label_H
_geom_hbond_atom_site_label_A
_geom_hbond_distance_DH
_geom_hbond_distance_HA
_geom_hbond_distance_DA
_geom_hbond_angle_DHA
_geom_hbond_site_symmetry_A
O2 H2O O5 0.906(12) 1.769(12) 2.6758(10) 179.6(14) .
O4 H4O O1 0.907(12) 1.795(12) 2.6830(10) 165.7(13) 7
O5 H5AW O4 0.883(13) 1.924(13) 2.7981(10) 170.3(15) 1_565
O5 H5BW O3 0.914(12) 1.835(13) 2.7467(10) 175.1(14) 3

loop_
_geom_torsion_atom_site_label_1
_geom_torsion_atom_site_label_2
_geom_torsion_atom_site_label_3
_geom_torsion_atom_site_label_4
_geom_torsion
C17 N1 C1 O1 2.82(15)
C2 N1 C1 O1 173.21(9)
C17 N1 C1 C8 -176.95(8)
C2 N1 C1 C8 -6.56(10)
C1 N1 C2 O2 130.31(8)
C17 N1 C2 O2 -58.56(10)
C1 N1 C2 C3 7.01(10)
C17 N1 C2 C3 178.14(8)
C1 N1 C2 C10 -113.26(8)
C17 N1 C2 C10 57.86(10)
O2 C2 C3 C4 52.08(13)
N1 C2 C3 C4 173.02(10)
C10 C2 C3 C4 -73.23(12)
O2 C2 C3 C8 -125.61(8)
N1 C2 C3 C8 -4.67(9)
C10 C2 C3 C8 109.09(9)
C8 C3 C4 C5 -2.55(14)
C2 C3 C4 C5 179.97(9)
C3 C4 C5 C6 0.99(15)
C4 C5 C6 C7 0.82(16)
C5 C6 C7 C8 -1.02(15)
C6 C7 C8 C3 -0.58(15)
C6 C7 C8 C1 178.39(9)
C4 C3 C8 C7 2.42(15)
C2 C3 C8 C7 -179.62(9)
C4 C3 C8 C1 -176.73(9)
C2 C3 C8 C1 1.23(10)
O1 C1 C8 C7 4.30(16)
N1 C1 C8 C7 -175.93(9)
O1 C1 C8 C3 -176.61(9)
N1 C1 C8 C3 3.15(10)
C18 N2 C9 O3 7.97(15)
C10 N2 C9 O3 -179.84(9)
C18 N2 C9 C16 -173.75(8)
C10 N2 C9 C16 -1.56(10)
C9 N2 C10 O4 126.15(8)
C18 N2 C10 O4 -61.26(10)
C9 N2 C10 C11 4.26(10)
C18 N2 C10 C11 176.85(8)
C9 N2 C10 C2 -117.39(8)
C18 N2 C10 C2 55.21(10)
O2 C2 C10 O4 -171.26(7)
N1 C2 C10 O4 69.10(8)
C3 C2 C10 O4 -41.78(9)
O2 C2 C10 N2 69.12(8)
N1 C2 C10 N2 -50.52(9)
C3 C2 C10 N2 -161.39(7)
O2 C2 C10 C11 -43.78(10)
N1 C2 C10 C11 -163.41(7)
C3 C2 C10 C11 85.71(9)
O4 C10 C11 C12 51.06(13)
N2 C10 C11 C12 171.08(10)
C2 C10 C11 C12 -72.50(12)
O4 C10 C11 C16 -125.47(8)
N2 C10 C11 C16 -5.45(10)
C2 C10 C11 C16 110.96(9)
C16 C11 C12 C13 -4.19(14)
C10 C11 C12 C13 179.61(9)
C11 C12 C13 C14 0.55(15)
C12 C13 C14 C15 2.70(16)
C13 C14 C15 C16 -2.22(15)
C14 C15 C16 C11 -1.48(15)
C14 C15 C16 C9 174.68(10)
C12 C11 C16 C15 4.78(15)
C10 C11 C16 C15 -178.29(9)
C12 C11 C16 C9 -172.08(8)
C10 C11 C16 C9 4.86(10)
O3 C9 C16 C15 -0.53(17)
N2 C9 C16 C15 -178.73(10)
O3 C9 C16 C11 176.03(10)
N2 C9 C16 C11 -2.16(10)
C1 N1 C17 C18 113.25(10)
C2 N1 C17 C18 -56.65(10)
C9 N2 C18 C17 118.62(9)
C10 N2 C18 C17 -53.09(11)
N1 C17 C18 N2 47.13(10)
